data_4320959
loop_
_publ_author_name
'Massimo Di Vaira'
'Markus P. Ehses'
'Piero Stoppioni'

_publ_contact_author
;
  Prof. P. Stoppioni
  Dipartimento di Chimica
  via Maragliano 77
  50144 Firenze
  Italy
;
_publ_contact_author_email stopmora@chim1.unifi.it
_publ_contact_author_fax '++39 055 354845'
_publ_contact_author_phone '++39 055 3216328'
_publ_section_title
;
 Cyclotriphosphorus Complexes: Solid-State Structures and Dynamic Behavior
 of Monoadducts with Carbonyl Fragments
;
_journal_name_full 'Inorganic Chemistry'
_journal_page_first 2199
_journal_page_last 2205
_journal_paper_doi 10.1021/ic991380w
_journal_volume 39
_journal_year 2000
_chemical_formula_sum 'C65 H58 Cl4 O4 P7 Rh W'
_chemical_formula_weight 1548.46
_chemical_name_systematic
;
[{1,1,1-tris(diphenylphosphinomethyl)ethane
cobalt}(=B5,h3:1-cyclotriphosphorus)
(tungsten tetracarbonyl triphenylphosphine)]
;
_space_group_IT_number 14
_symmetry_space_group_name_Hall '-P 2yn'
_symmetry_space_group_name_H-M 'P 1 21/n 1'
_atom_sites_solution_hydrogens geom
_atom_sites_solution_primary direct
_atom_sites_solution_secondary difmap
_audit_creation_method SHELXL
_cell_angle_alpha 90.00
_cell_angle_beta 111.75(5)
_cell_angle_gamma 90.00
_cell_formula_units_Z 4
_cell_length_a 14.872(3)
_cell_length_b 27.317(6)
_cell_length_c 16.992(4)
_cell_measurement_reflns_used 500
_cell_measurement_temperature 293(2)
_cell_measurement_theta_max 40
_cell_measurement_theta_min 3.5
_cell_volume 6412(3)
_computing_cell_refinement 'SAINT (Bruker-AXS software'
_computing_data_collection 'SMART (Bruker-AXS software'
_computing_data_reduction 'SAINT (Bruker-AXS software'
_computing_molecular_graphics 'ORTEP (C.K. Johnson)'
_computing_structure_refinement 'SHELXL-93 (Sheldrick, 1993)'
_computing_structure_solution 'SIR92/SIR97 (Giacovazzo et al.)'
_diffrn_ambient_temperature 293(2)
_diffrn_measurement_device 'CCD Bruker-AXS platform'
_diffrn_radiation_monochromator 'Goebel mirrors'
_diffrn_radiation_source 'rotating anode generator'
_diffrn_radiation_type CuK\a
_diffrn_radiation_wavelength 1.54184
_diffrn_reflns_av_R_equivalents 0.0981
_diffrn_reflns_av_sigmaI/netI 0.0934
_diffrn_reflns_limit_h_max 16
_diffrn_reflns_limit_h_min -14
_diffrn_reflns_limit_k_max 28
_diffrn_reflns_limit_k_min -28
_diffrn_reflns_limit_l_max 13
_diffrn_reflns_limit_l_min -18
_diffrn_reflns_number 31133
_diffrn_reflns_theta_max 57.12
_diffrn_reflns_theta_min 3.23
_exptl_absorpt_coefficient_mu 8.910
_exptl_absorpt_correction_T_max 1.000
_exptl_absorpt_correction_T_min 0.514
_exptl_absorpt_correction_type 'empirical, SADABS'
_exptl_crystal_colour yellow
_exptl_crystal_density_diffrn 1.604
_exptl_crystal_description 'flat needle'
_exptl_crystal_F_000 3088
_exptl_crystal_size_max 0.80
_exptl_crystal_size_mid 0.20
_exptl_crystal_size_min 0.05
_refine_diff_density_max 0.892
_refine_diff_density_min -1.816
_refine_diff_density_rms 0.148
_refine_ls_extinction_method none
_refine_ls_goodness_of_fit_all 0.920
_refine_ls_goodness_of_fit_obs 1.072
_refine_ls_hydrogen_treatment riding
_refine_ls_matrix_type full
_refine_ls_number_parameters 741
_refine_ls_number_reflns 8478
_refine_ls_number_restraints 4
_refine_ls_restrained_S_all 0.920
_refine_ls_restrained_S_obs 1.072
_refine_ls_R_factor_all 0.0739
_refine_ls_R_factor_obs 0.0526
_refine_ls_shift/esd_max -0.002
_refine_ls_shift/esd_mean 0.000
_refine_ls_structure_factor_coef Fsqd
_refine_ls_weighting_details 'w=1/[\s^2^(Fo^2^)+(0.0780P)^2^+0.0000P] where P=(Fo^2^+2Fc^2^)/3'
_refine_ls_weighting_scheme calc
_refine_ls_wR_factor_all 0.1295
_refine_ls_wR_factor_obs 0.1228
_reflns_number_observed 5833
_reflns_number_total 8478
_reflns_observed_criterion >2sigma(I)
_cod_data_source_file ic991380w_2.cif
_cod_data_source_block compound6
_cod_depositor_comments
;
The following automatic conversions were performed:

'_refine_ls_weighting_scheme' value 'calc
w=1/[\s^2^(Fo^2^)+(0.0780P)^2^+0.0000P] where P=(Fo^2^+2Fc^2^)/3' was
changed to 'calc'. New tag '_refine_ls_weighting_details' was
created. The value of the new tag was set to
'w=1/[\s^2^(Fo^2^)+(0.0780P)^2^+0.0000P] where P=(Fo^2^+2Fc^2^)/3'.

Automatic conversion script
Id: cif_fix_values 3143 2015-03-26 13:38:13Z robertas 
;
_cod_original_cell_volume 6411.7(24)
_cod_database_code 4320959

loop_
_symmetry_equiv_pos_as_xyz
'x, y, z'
'-x+1/2, y+1/2, -z+1/2'
'-x, -y, -z'
'x-1/2, -y-1/2, z-1/2'

loop_
_atom_site_aniso_label
_atom_site_aniso_U_11
_atom_site_aniso_U_22
_atom_site_aniso_U_33
_atom_site_aniso_U_23
_atom_site_aniso_U_13
_atom_site_aniso_U_12
W 0.0357(3) 0.0287(2) 0.0412(3) 0.0025(2) 0.0118(2) -0.0011(2)
Rh 0.0256(4) 0.0264(3) 0.0366(4) -0.0002(3) 0.0063(3) 0.0007(2)
P1 0.0281(12) 0.0396(13) 0.0393(13) -0.0006(10) 0.0064(10) 0.0006(9)
P2 0.0288(12) 0.0334(12) 0.0373(13) -0.0002(9) 0.0019(10) -0.0004(9)
P3 0.0300(12) 0.0297(11) 0.0430(13) -0.0001(9) 0.0054(10) 0.0024(9)
P4 0.0336(12) 0.0277(11) 0.0413(13) 0.0019(9) 0.0117(10) 0.0022(9)
P5 0.0348(13) 0.0371(13) 0.058(2) 0.0042(10) 0.0201(11) 0.0021(10)
P6 0.0370(13) 0.0321(12) 0.0456(14) -0.0019(10) 0.0038(11) 0.0008(10)
P7 0.0409(14) 0.0334(12) 0.0374(13) -0.0031(9) 0.0111(11) 0.0030(10)
C1 0.040(6) 0.048(6) 0.054(6) -0.005(5) 0.006(5) 0.005(4)
C2 0.022(5) 0.041(5) 0.051(6) -0.001(4) -0.001(4) -0.006(4)
C3 0.035(5) 0.031(5) 0.053(6) 0.002(4) 0.004(4) 0.006(4)
C4 0.027(5) 0.036(5) 0.048(6) -0.001(4) -0.004(4) 0.010(4)
C5 0.042(6) 0.054(6) 0.071(7) 0.001(5) 0.005(5) 0.011(5)
C11 0.041(6) 0.050(6) 0.049(6) -0.001(4) 0.023(5) -0.003(4)
C12 0.052(6) 0.051(6) 0.054(6) 0.011(5) 0.018(5) 0.008(5)
C13 0.064(7) 0.068(7) 0.058(7) 0.014(6) 0.013(6) -0.006(6)
C14 0.083(9) 0.102(9) 0.065(8) 0.000(7) 0.039(7) 0.005(8)
C15 0.098(11) 0.120(11) 0.081(10) -0.005(8) 0.058(8) 0.025(9)
C16 0.052(7) 0.094(8) 0.068(8) 0.000(6) 0.026(6) 0.016(6)
C21 0.036(5) 0.044(5) 0.042(5) 0.005(4) 0.013(4) -0.008(4)
C22 0.044(6) 0.039(5) 0.050(6) -0.001(4) 0.004(5) -0.011(4)
C23 0.068(8) 0.055(7) 0.060(7) 0.005(5) 0.010(6) -0.010(6)
C24 0.065(8) 0.072(8) 0.071(8) 0.007(6) 0.003(7) -0.038(6)
C25 0.058(8) 0.092(9) 0.085(9) 0.004(7) 0.020(7) -0.026(7)
C26 0.041(6) 0.075(7) 0.081(8) -0.011(6) 0.028(6) -0.017(5)
C31 0.039(6) 0.040(5) 0.034(5) 0.000(4) 0.004(4) -0.002(4)
C32 0.051(7) 0.052(6) 0.066(7) -0.013(5) 0.000(6) 0.003(5)
C33 0.065(8) 0.062(7) 0.075(8) -0.025(6) -0.019(6) -0.009(6)
C34 0.094(10) 0.046(6) 0.054(7) -0.016(5) 0.007(7) -0.010(6)
C35 0.071(9) 0.069(7) 0.070(8) -0.021(6) 0.009(7) 0.013(6)
C36 0.045(6) 0.064(7) 0.067(7) -0.013(6) 0.006(5) -0.002(5)
C41 0.035(6) 0.040(5) 0.039(5) -0.003(4) 0.004(4) -0.003(4)
C42 0.057(7) 0.072(7) 0.055(7) 0.018(5) 0.016(6) 0.004(5)
C43 0.058(8) 0.124(10) 0.069(8) 0.025(8) 0.028(7) -0.008(7)
C44 0.093(10) 0.079(8) 0.070(8) 0.006(6) 0.044(8) -0.022(7)
C45 0.090(10) 0.095(9) 0.059(8) 0.029(6) 0.022(7) 0.004(7)
C46 0.048(6) 0.075(7) 0.055(7) 0.017(6) 0.003(5) 0.001(5)
C51 0.046(6) 0.021(4) 0.050(6) -0.004(4) 0.015(5) -0.001(4)
C52 0.029(6) 0.041(5) 0.096(8) 0.017(5) 0.014(5) 0.005(4)
C53 0.045(7) 0.068(8) 0.150(12) 0.011(8) 0.032(8) 0.004(6)
C54 0.073(9) 0.074(9) 0.124(11) 0.015(8) 0.045(8) -0.014(7)
C55 0.097(11) 0.064(8) 0.110(11) 0.032(7) 0.034(9) -0.011(7)
C56 0.056(7) 0.064(7) 0.086(8) 0.029(6) 0.015(6) -0.007(6)
C61 0.033(5) 0.031(5) 0.049(6) -0.009(4) 0.005(4) 0.002(4)
C62 0.042(6) 0.049(6) 0.043(6) -0.009(5) 0.005(5) 0.003(4)
C63 0.058(7) 0.086(9) 0.050(7) -0.009(6) 0.009(5) 0.013(6)
C64 0.070(8) 0.088(10) 0.078(9) -0.045(8) 0.012(7) 0.021(7)
C65 0.078(9) 0.050(6) 0.072(8) -0.014(6) 0.002(7) 0.022(6)
C66 0.058(7) 0.051(7) 0.055(6) -0.010(5) 0.005(5) 0.006(5)
C71 0.045(6) 0.042(6) 0.057(6) -0.018(5) 0.018(5) -0.012(4)
O1 0.118(7) 0.039(4) 0.088(6) 0.012(4) 0.027(5) -0.018(4)
C72 0.048(6) 0.037(5) 0.070(8) 0.005(5) 0.028(6) 0.010(4)
O2 0.092(6) 0.082(5) 0.049(5) -0.012(4) 0.020(4) -0.006(4)
C73 0.034(6) 0.079(7) 0.017(4) 0.002(4) -0.003(4) 0.007(5)
O3 0.050(5) 0.111(6) 0.069(5) 0.029(4) 0.033(4) 0.011(4)
C74 0.059(7) 0.035(5) 0.079(8) 0.012(5) 0.033(6) 0.013(5)
O4 0.090(6) 0.075(5) 0.061(5) 0.001(4) 0.015(5) -0.026(4)
C81 0.048(6) 0.035(5) 0.049(6) 0.000(4) 0.010(5) 0.009(5)
C82 0.080(9) 0.044(7) 0.103(10) -0.004(6) 0.022(7) 0.015(6)
C83 0.104(12) 0.085(11) 0.116(12) -0.002(8) 0.026(10) 0.056(9)
C84 0.144(15) 0.052(8) 0.088(10) -0.012(7) 0.017(10) 0.037(10)
C85 0.113(11) 0.038(7) 0.087(9) -0.009(6) 0.031(8) 0.001(7)
C86 0.093(9) 0.036(6) 0.063(7) 0.004(5) 0.024(6) 0.011(6)
C91 0.040(6) 0.043(5) 0.039(5) -0.002(4) 0.012(5) 0.000(4)
C92 0.040(6) 0.092(8) 0.059(7) 0.008(6) 0.015(5) -0.003(5)
C93 0.046(7) 0.088(8) 0.081(9) -0.009(7) 0.032(7) -0.012(6)
C94 0.088(10) 0.076(8) 0.061(8) -0.002(6) 0.045(8) -0.007(7)
C95 0.076(8) 0.064(7) 0.050(6) 0.006(5) 0.028(6) 0.002(6)
C96 0.043(6) 0.044(5) 0.050(6) 0.004(4) 0.014(5) -0.001(4)
C101 0.023(5) 0.046(6) 0.050(6) -0.002(4) 0.010(4) 0.006(4)
C102 0.065(7) 0.048(6) 0.052(7) -0.003(5) 0.000(6) 0.002(5)
C103 0.076(9) 0.058(7) 0.069(8) -0.010(6) 0.006(7) -0.015(6)
C104 0.062(8) 0.088(9) 0.050(7) -0.007(6) -0.003(6) -0.011(7)
C105 0.062(7) 0.081(8) 0.044(7) 0.011(6) -0.006(6) -0.006(6)
C106 0.073(8) 0.052(6) 0.061(7) 0.009(5) 0.013(6) -0.008(5)
C111 0.564(62) 0.314(35) 0.071(13) -0.050(17) 0.118(24) -0.277(40)
Cl1 0.207(7) 0.138(5) 0.280(8) 0.032(5) 0.073(6) -0.023(4)
Cl2 0.193(6) 0.282(8) 0.121(4) 0.037(5) 0.058(4) 0.013(6)
C112 0.074(13) 0.646(65) 0.160(20) 0.166(30) 0.085(14) 0.147(25)
Cl3 0.252(9) 0.202(6) 0.220(8) -0.034(5) 0.039(7) -0.041(6)
Cl4 0.691(24) 0.145(5) 0.333(11) -0.052(6) 0.367(15) -0.067(9)

loop_
_atom_site_label
_atom_site_type_symbol
_atom_site_fract_x
_atom_site_fract_y
_atom_site_fract_z
_atom_site_U_iso_or_equiv
_atom_site_thermal_displace_type
_atom_site_occupancy
_atom_site_calc_flag
_atom_site_refinement_flags
_atom_site_disorder_group
W W -0.13555(3) 0.521266(13) 0.76275(2) 0.03591(15) Uani 1 d . .
Rh Rh -0.19163(4) 0.68918(2) 0.68830(4) 0.0310(2) Uani 1 d . .
P1 P -0.3256(2) 0.68471(8) 0.72342(14) 0.0374(5) Uani 1 d . .
P2 P -0.28754(15) 0.69867(7) 0.54635(13) 0.0361(5) Uani 1 d . .
P3 P -0.18823(15) 0.77275(7) 0.69930(14) 0.0366(5) Uani 1 d . .
P4 P -0.12386(15) 0.61040(7) 0.72463(13) 0.0348(5) Uani 1 d . .
P5 P -0.0352(2) 0.66057(8) 0.6897(2) 0.0426(6) Uani 1 d . .
P6 P -0.0510(2) 0.66773(8) 0.81067(14) 0.0415(6) Uani 1 d . .
P7 P 0.0220(2) 0.49988(8) 0.74698(13) 0.0382(5) Uani 1 d . .
C1 C -0.3988(7) 0.7404(3) 0.6878(6) 0.051(2) Uani 1 d . .
H1A H -0.4658(7) 0.7322(3) 0.6770(6) 0.061 Uiso 1 calc R .
H1B H -0.3785(7) 0.7639(3) 0.7338(6) 0.061 Uiso 1 calc R .
C2 C -0.4017(6) 0.7276(3) 0.5390(6) 0.042(2) Uani 1 d . .
H2A H -0.4296(6) 0.7435(3) 0.4843(6) 0.050 Uiso 1 calc R .
H2B H -0.4462(6) 0.7021(3) 0.5410(6) 0.050 Uiso 1 calc R .
C3 C -0.3040(6) 0.7987(3) 0.6279(6) 0.043(2) Uani 1 d . .
H3A H -0.3157(6) 0.8288(3) 0.6529(6) 0.052 Uiso 1 calc R .
H3B H -0.2975(6) 0.8072(3) 0.5749(6) 0.052 Uiso 1 calc R .
C4 C -0.3941(6) 0.7653(3) 0.6080(5) 0.042(2) Uani 1 d . .
C5 C -0.4829(7) 0.8002(3) 0.5729(7) 0.060(3) Uani 1 d . .
H5A H -0.5415(7) 0.7816(5) 0.5592(39) 0.090 Uiso 1 calc R .
H5B H -0.4823(26) 0.8163(18) 0.5229(24) 0.090 Uiso 1 calc R .
H5C H -0.4797(26) 0.8242(15) 0.6151(16) 0.090 Uiso 1 calc R .
C11 C -0.3103(6) 0.6777(3) 0.8335(6) 0.045(2) Uani 1 d . .
C12 C -0.2383(7) 0.6463(3) 0.8837(6) 0.053(2) Uani 1 d . .
H12 H -0.2017(7) 0.6292(3) 0.8589(6) 0.063 Uiso 1 calc R .
C13 C -0.2194(8) 0.6397(4) 0.9679(7) 0.066(3) Uani 1 d . .
H13 H -0.1705(8) 0.6183(4) 0.9992(7) 0.079 Uiso 1 calc R .
C14 C -0.2717(10) 0.6643(5) 1.0064(8) 0.080(3) Uani 1 d . .
H14 H -0.2586(10) 0.6598(5) 1.0638(8) 0.096 Uiso 1 calc R .
C15 C -0.3431(10) 0.6954(5) 0.9600(8) 0.093(4) Uani 1 d . .
H15 H -0.3794(10) 0.7122(5) 0.9856(8) 0.111 Uiso 1 calc R .
C16 C -0.3620(8) 0.7022(4) 0.8733(7) 0.070(3) Uani 1 d . .
H16 H -0.4105(8) 0.7238(4) 0.8422(7) 0.084 Uiso 1 calc R .
C21 C -0.4116(6) 0.6354(3) 0.6767(5) 0.042(2) Uani 1 d . .
C22 C -0.3956(7) 0.6015(3) 0.6242(6) 0.048(2) Uani 1 d . .
H22 H -0.3402(7) 0.6039(3) 0.6114(6) 0.058 Uiso 1 calc R .
C23 C -0.4598(8) 0.5637(4) 0.5898(7) 0.065(3) Uani 1 d . .
H23 H -0.4479(8) 0.5412(4) 0.5537(7) 0.078 Uiso 1 calc R .
C24 C -0.5394(9) 0.5597(4) 0.6088(8) 0.076(4) Uani 1 d . .
H24 H -0.5831(9) 0.5345(4) 0.5853(8) 0.091 Uiso 1 calc R .
C25 C -0.5566(9) 0.5919(5) 0.6614(8) 0.080(3) Uani 1 d . .
H25 H -0.6111(9) 0.5883(5) 0.6754(8) 0.096 Uiso 1 calc R .
C26 C -0.4933(7) 0.6305(4) 0.6950(7) 0.064(3) Uani 1 d . .
H26 H -0.5064(7) 0.6531(4) 0.7301(7) 0.077 Uiso 1 calc R .
C31 C -0.3226(6) 0.6468(3) 0.4743(5) 0.041(2) Uani 1 d . .
C32 C -0.4132(8) 0.6389(3) 0.4164(6) 0.063(3) Uani 1 d . .
H32 H -0.4627(8) 0.6602(3) 0.4142(6) 0.075 Uiso 1 calc R .
C33 C -0.4338(9) 0.5997(4) 0.3605(7) 0.080(4) Uani 1 d . .
H33 H -0.4961(9) 0.5948(4) 0.3212(7) 0.096 Uiso 1 calc R .
C34 C -0.3597(10) 0.5683(4) 0.3646(7) 0.071(3) Uani 1 d . .
H34 H -0.3724(10) 0.5417(4) 0.3279(7) 0.085 Uiso 1 calc R .
C35 C -0.2699(9) 0.5755(4) 0.4206(7) 0.075(3) Uani 1 d . .
H35 H -0.2202(9) 0.5544(4) 0.4219(7) 0.090 Uiso 1 calc R .
C36 C -0.2511(8) 0.6145(4) 0.4766(7) 0.063(3) Uani 1 d . .
H36 H -0.1888(8) 0.6188(4) 0.5164(7) 0.076 Uiso 1 calc R .
C41 C -0.2416(6) 0.7380(3) 0.4821(5) 0.041(2) Uani 1 d . .
C42 C -0.1445(8) 0.7392(4) 0.4986(6) 0.063(3) Uani 1 d . .
H42 H -0.1028(8) 0.7209(4) 0.5435(6) 0.076 Uiso 1 calc R .
C43 C -0.1065(9) 0.7671(5) 0.4498(8) 0.082(4) Uani 1 d . .
H43 H -0.0402(9) 0.7669(5) 0.4614(8) 0.099 Uiso 1 calc R .
C44 C -0.1666(10) 0.7949(4) 0.3847(7) 0.077(3) Uani 1 d . .
H44 H -0.1417(10) 0.8136(4) 0.3518(7) 0.092 Uiso 1 calc R .
C45 C -0.2630(10) 0.7948(5) 0.3687(7) 0.082(4) Uani 1 d . .
H45 H -0.3042(10) 0.8140(5) 0.3250(7) 0.099 Uiso 1 calc R .
C46 C -0.3008(8) 0.7666(4) 0.4162(6) 0.064(3) Uani 1 d . .
H46 H -0.3673(8) 0.7668(4) 0.4036(6) 0.077 Uiso 1 calc R .
C51 C -0.0952(6) 0.8059(3) 0.6752(5) 0.040(2) Uani 1 d . .
C52 C -0.0015(6) 0.7905(3) 0.7152(7) 0.058(3) Uani 1 d . .
H52 H 0.0113(6) 0.7640(3) 0.7522(7) 0.069 Uiso 1 calc R .
C53 C 0.0743(8) 0.8134(4) 0.7015(9) 0.089(4) Uani 1 d . .
H53 H 0.1374(8) 0.8023(4) 0.7289(9) 0.107 Uiso 1 calc R .
C54 C 0.0556(10) 0.8526(5) 0.6469(9) 0.088(4) Uani 1 d . .
H54 H 0.1062(10) 0.8685(5) 0.6380(9) 0.105 Uiso 1 calc R .
C55 C -0.0354(11) 0.8677(4) 0.6067(9) 0.092(4) Uani 1 d . .
H55 H -0.0478(11) 0.8935(4) 0.5684(9) 0.110 Uiso 1 calc R .
C56 C -0.1132(8) 0.8450(4) 0.6215(7) 0.072(3) Uani 1 d . .
H56 H -0.1760(8) 0.8567(4) 0.5950(7) 0.086 Uiso 1 calc R .
C61 C -0.1760(6) 0.8017(3) 0.8007(6) 0.040(2) Uani 1 d . .
C62 C -0.1662(6) 0.7754(3) 0.8711(6) 0.048(2) Uani 1 d . .
H62 H -0.1617(6) 0.7415(3) 0.8702(6) 0.057 Uiso 1 calc R .
C63 C -0.1629(8) 0.7989(4) 0.9446(7) 0.068(3) Uani 1 d . .
H63 H -0.1565(8) 0.7807(4) 0.9926(7) 0.081 Uiso 1 calc R .
C64 C -0.1690(8) 0.8495(5) 0.9464(8) 0.083(4) Uani 1 d . .
H64 H -0.1673(8) 0.8653(5) 0.9955(8) 0.100 Uiso 1 calc R .
C65 C -0.1773(8) 0.8761(4) 0.8763(8) 0.074(3) Uani 1 d . .
H65 H -0.1808(8) 0.9100(4) 0.8773(8) 0.089 Uiso 1 calc R .
C66 C -0.1806(7) 0.8526(4) 0.8046(6) 0.059(3) Uani 1 d . .
H66 H -0.1861(7) 0.8710(4) 0.7570(6) 0.071 Uiso 1 calc R .
C71 C -0.1389(7) 0.4561(4) 0.8084(6) 0.048(2) Uani 1 d . .
O1 O -0.1419(6) 0.4183(3) 0.8394(5) 0.085(3) Uani 1 d . .
C72 C -0.0612(7) 0.5433(3) 0.8853(8) 0.050(2) Uani 1 d . .
O2 O -0.0268(6) 0.5569(3) 0.9527(5) 0.076(2) Uani 1 d . .
C73 C -0.2565(7) 0.5312(4) 0.7830(5) 0.047(2) Uani 1 d . .
O3 O -0.3281(5) 0.5314(3) 0.7945(5) 0.073(2) Uani 1 d . .
C74 C -0.2129(8) 0.5027(3) 0.6437(8) 0.056(3) Uani 1 d . .
O4 O -0.2583(6) 0.4907(3) 0.5740(5) 0.079(2) Uani 1 d . .
C81 C 0.0405(7) 0.4358(3) 0.7280(6) 0.046(2) Uani 1 d . .
C82 C 0.1302(9) 0.4169(4) 0.7405(8) 0.079(4) Uani 1 d . .
H82 H 0.1841(9) 0.4372(4) 0.7619(8) 0.095 Uiso 1 calc R .
C83 C 0.1433(12) 0.3684(5) 0.7222(9) 0.106(5) Uani 1 d . .
H83 H 0.2048(12) 0.3564(5) 0.7310(9) 0.127 Uiso 1 calc R .
C84 C 0.0625(14) 0.3382(5) 0.6904(8) 0.102(5) Uani 1 d . .
H84 H 0.0697(14) 0.3055(5) 0.6787(8) 0.123 Uiso 1 calc R .
C85 C -0.0264(11) 0.3563(4) 0.6766(8) 0.081(4) Uani 1 d . .
H85 H -0.0808(11) 0.3365(4) 0.6538(8) 0.097 Uiso 1 calc R .
C86 C -0.0364(9) 0.4051(3) 0.6968(6) 0.065(3) Uani 1 d . .
H86 H -0.0979(9) 0.4169(3) 0.6886(6) 0.078 Uiso 1 calc R .
C91 C 0.0576(6) 0.5289(3) 0.6653(5) 0.042(2) Uani 1 d . .
C92 C 0.1517(7) 0.5313(4) 0.6717(7) 0.064(3) Uani 1 d . .
H92 H 0.2006(7) 0.5210(4) 0.7212(7) 0.077 Uiso 1 calc R .
C93 C 0.1753(8) 0.5489(4) 0.6056(8) 0.069(3) Uani 1 d . .
H93 H 0.2398(8) 0.5499(4) 0.6106(8) 0.083 Uiso 1 calc R .
C94 C 0.1049(10) 0.5647(4) 0.5334(7) 0.070(3) Uani 1 d . .
H94 H 0.1211(10) 0.5766(4) 0.4890(7) 0.084 Uiso 1 calc R .
C95 C 0.0095(9) 0.5632(4) 0.5256(6) 0.062(3) Uani 1 d . .
H95 H -0.0390(9) 0.5743(4) 0.4764(6) 0.074 Uiso 1 calc R .
C96 C -0.0135(7) 0.5451(3) 0.5915(6) 0.047(2) Uani 1 d . .
H96 H -0.0780(7) 0.5438(3) 0.5862(6) 0.056 Uiso 1 calc R .
C101 C 0.1216(6) 0.5140(3) 0.8457(6) 0.041(2) Uani 1 d . .
C102 C 0.1566(8) 0.5618(4) 0.8626(6) 0.061(3) Uani 1 d . .
H102 H 0.1369(8) 0.5850(4) 0.8196(6) 0.074 Uiso 1 calc R .
C103 C 0.2191(9) 0.5750(4) 0.9411(7) 0.074(3) Uani 1 d . .
H103 H 0.2407(9) 0.6072(4) 0.9517(7) 0.089 Uiso 1 calc R .
C104 C 0.2497(8) 0.5410(5) 1.0036(7) 0.074(3) Uani 1 d . .
H104 H 0.2938(8) 0.5500(5) 1.0567(7) 0.088 Uiso 1 calc R .
C105 C 0.2180(8) 0.4948(4) 0.9906(7) 0.069(3) Uani 1 d . .
H105 H 0.2385(8) 0.4721(4) 1.0345(7) 0.083 Uiso 1 calc R .
C106 C 0.1538(8) 0.4812(4) 0.9108(7) 0.066(3) Uani 1 d . .
H106 H 0.1324(8) 0.4490(4) 0.9015(7) 0.079 Uiso 1 calc R .
C111 C 0.2017(13) 0.6905(9) 0.6429(8) 0.316(25) Uani 1 d D .
H11A H 0.2260(13) 0.6575(9) 0.6576(8) 0.380 Uiso 1 calc R .
H11B H 0.1691(13) 0.6996(9) 0.6808(8) 0.380 Uiso 1 calc R .
Cl1 Cl 0.1174(6) 0.6895(2) 0.5423(5) 0.213(3) Uani 1 d D .
Cl2 Cl 0.2993(5) 0.7286(3) 0.6630(4) 0.199(3) Uani 1 d D .
C112 C 0.5117(9) 0.5310(4) 0.8802(12) 0.281(22) Uani 1 d D .
H11C H 0.5302(9) 0.5315(4) 0.8312(12) 0.337 Uiso 1 calc R .
H11D H 0.5653(9) 0.5184(4) 0.9284(12) 0.337 Uiso 1 calc R .
Cl3 Cl 0.4107(7) 0.4966(3) 0.8612(5) 0.239(4) Uani 1 d D .
Cl4 Cl 0.4803(11) 0.5881(3) 0.9010(7) 0.339(8) Uani 1 d D .

loop_
_atom_type_symbol
_atom_type_description
_atom_type_scat_dispersion_real
_atom_type_scat_dispersion_imag
_atom_type_scat_source
C C 0.0181 0.0091 'International Tables Vol C Tables 4.2.6.8 and 6.1.1.4'
H H 0.0000 0.0000 'International Tables Vol C Tables 4.2.6.8 and 6.1.1.4'
Cl Cl 0.3639 0.7018 'International Tables Vol C Tables 4.2.6.8 and 6.1.1.4'
O O 0.0492 0.0322 'International Tables Vol C Tables 4.2.6.8 and 6.1.1.4'
P P 0.2955 0.4335 'International Tables Vol C Tables 4.2.6.8 and 6.1.1.4'
Rh Rh 0.0927 3.6045 'International Tables Vol C Tables 4.2.6.8 and 6.1.1.4'
W W -5.4734 5.5774 'International Tables Vol C Tables 4.2.6.8 and 6.1.1.4'

loop_
_geom_angle_atom_site_label_1
_geom_angle_atom_site_label_2
_geom_angle_atom_site_label_3
_geom_angle
_geom_angle_site_symmetry_1
_geom_angle_site_symmetry_3
_geom_angle_publ_flag
C71 W C73 84.0(4) . . ?
C71 W C74 94.7(4) . . ?
C73 W C74 89.5(4) . . ?
C71 W C72 87.0(4) . . ?
C73 W C72 88.1(3) . . ?
C74 W C72 176.9(4) . . ?
C71 W P7 89.6(3) . . ?
C73 W P7 173.5(3) . . ?
C74 W P7 92.4(3) . . ?
C72 W P7 90.2(3) . . ?
C71 W P4 171.9(3) . . ?
C73 W P4 93.8(3) . . ?
C74 W P4 93.1(3) . . ?
C72 W P4 85.2(2) . . ?
P7 W P4 92.34(7) . . ?
P1 Rh P3 91.55(8) . . ?
P1 Rh P2 91.02(9) . . ?
P3 Rh P2 87.70(7) . . ?
P1 Rh P4 102.26(8) . . ?
P3 Rh P4 153.34(8) . . ?
P2 Rh P4 114.38(8) . . ?
P1 Rh P6 108.86(9) . . ?
P3 Rh P6 100.72(8) . . ?
P2 Rh P6 157.99(9) . . ?
P4 Rh P6 53.35(7) . . ?
P1 Rh P5 153.96(8) . . ?
P3 Rh P5 109.00(8) . . ?
P2 Rh P5 105.22(9) . . ?
P4 Rh P5 52.65(7) . . ?
P6 Rh P5 52.85(9) . . ?
C11 P1 C21 99.9(4) . . ?
C11 P1 C1 105.1(4) . . ?
C21 P1 C1 103.5(4) . . ?
C11 P1 Rh 119.2(3) . . ?
C21 P1 Rh 117.7(3) . . ?
C1 P1 Rh 109.7(3) . . ?
C31 P2 C2 105.2(4) . . ?
C31 P2 C41 97.6(4) . . ?
C2 P2 C41 104.3(4) . . ?
C31 P2 Rh 121.8(3) . . ?
C2 P2 Rh 108.4(3) . . ?
C41 P2 Rh 117.6(3) . . ?
C51 P3 C3 105.3(4) . . ?
C51 P3 C61 100.2(4) . . ?
C3 P3 C61 101.3(4) . . ?
C51 P3 Rh 118.2(3) . . ?
C3 P3 Rh 110.0(3) . . ?
C61 P3 Rh 119.7(3) . . ?
P5 P4 P6 60.75(11) . . ?
P5 P4 Rh 65.74(8) . . ?
P6 P4 Rh 64.58(9) . . ?
P5 P4 W 142.59(11) . . ?
P6 P4 W 126.25(11) . . ?
Rh P4 W 151.32(10) . . ?
P4 P5 P6 59.86(10) . . ?
P4 P5 Rh 61.61(8) . . ?
P6 P5 Rh 62.79(9) . . ?
P4 P6 P5 59.39(10) . . ?
P4 P6 Rh 62.07(8) . . ?
P5 P6 Rh 64.37(9) . . ?
C81 P7 C101 104.0(4) . . ?
C81 P7 C91 100.2(4) . . ?
C101 P7 C91 103.9(4) . . ?
C81 P7 W 116.7(3) . . ?
C101 P7 W 108.9(3) . . ?
C91 P7 W 121.2(3) . . ?
C4 C1 P1 116.1(6) . . ?
C4 C2 P2 115.7(5) . . ?
C4 C3 P3 116.1(5) . . ?
C2 C4 C1 111.2(7) . . ?
C2 C4 C3 112.0(7) . . ?
C1 C4 C3 112.6(7) . . ?
C2 C4 C5 107.9(7) . . ?
C1 C4 C5 107.3(8) . . ?
C3 C4 C5 105.4(7) . . ?
C16 C11 C12 116.4(9) . . ?
C16 C11 P1 125.4(8) . . ?
C12 C11 P1 118.2(7) . . ?
C13 C12 C11 122.6(9) . . ?
C12 C13 C14 120.3(11) . . ?
C15 C14 C13 119.4(11) . . ?
C14 C15 C16 120.0(11) . . ?
C11 C16 C15 121.4(10) . . ?
C22 C21 C26 117.8(8) . . ?
C22 C21 P1 121.4(7) . . ?
C26 C21 P1 120.8(7) . . ?
C21 C22 C23 121.5(10) . . ?
C24 C23 C22 119.5(11) . . ?
C23 C24 C25 120.6(10) . . ?
C24 C25 C26 120.1(11) . . ?
C21 C26 C25 120.4(11) . . ?
C32 C31 C36 117.8(8) . . ?
C32 C31 P2 124.9(7) . . ?
C36 C31 P2 117.2(7) . . ?
C31 C32 C33 121.8(10) . . ?
C34 C33 C32 118.4(10) . . ?
C35 C34 C33 121.0(10) . . ?
C34 C35 C36 119.7(11) . . ?
C31 C36 C35 121.2(10) . . ?
C42 C41 C46 117.5(9) . . ?
C42 C41 P2 119.3(7) . . ?
C46 C41 P2 123.2(7) . . ?
C41 C42 C43 121.5(10) . . ?
C44 C43 C42 119.9(11) . . ?
C45 C44 C43 119.2(11) . . ?
C44 C45 C46 121.0(11) . . ?
C45 C46 C41 121.0(11) . . ?
C56 C51 C52 118.9(9) . . ?
C56 C51 P3 124.1(8) . . ?
C52 C51 P3 116.9(7) . . ?
C51 C52 C53 121.3(9) . . ?
C54 C53 C52 119.4(11) . . ?
C55 C54 C53 119.9(12) . . ?
C54 C55 C56 121.0(11) . . ?
C51 C56 C55 119.3(11) . . ?
C62 C61 C66 118.4(9) . . ?
C62 C61 P3 122.7(7) . . ?
C66 C61 P3 118.8(7) . . ?
C61 C62 C63 120.3(9) . . ?
C64 C63 C62 120.1(11) . . ?
C65 C64 C63 119.8(11) . . ?
C64 C65 C66 119.6(11) . . ?
C65 C66 C61 121.7(10) . . ?
O1 C71 W 176.3(8) . . ?
O2 C72 W 174.7(8) . . ?
O3 C73 W 172.4(9) . . ?
O4 C74 W 178.6(8) . . ?
C86 C81 C82 117.2(9) . . ?
C86 C81 P7 120.2(8) . . ?
C82 C81 P7 122.5(8) . . ?
C81 C82 C83 122.2(12) . . ?
C84 C83 C82 118.6(13) . . ?
C85 C84 C83 120.1(12) . . ?
C84 C85 C86 119.6(13) . . ?
C81 C86 C85 122.3(12) . . ?
C92 C91 C96 118.4(9) . . ?
C92 C91 P7 122.3(7) . . ?
C96 C91 P7 119.1(7) . . ?
C91 C92 C93 121.0(10) . . ?
C94 C93 C92 120.2(10) . . ?
C93 C94 C95 120.0(10) . . ?
C94 C95 C96 119.4(10) . . ?
C95 C96 C91 121.0(9) . . ?
C106 C101 C102 117.1(9) . . ?
C106 C101 P7 122.0(7) . . ?
C102 C101 P7 120.1(7) . . ?
C103 C102 C101 121.2(9) . . ?
C104 C103 C102 119.6(10) . . ?
C105 C104 C103 121.4(10) . . ?
C104 C105 C106 119.1(10) . . ?
C101 C106 C105 121.6(10) . . ?
Cl1 C111 Cl2 117.6(9) . . ?
Cl3 C112 Cl4 104.8(8) . . ?

loop_
_geom_bond_atom_site_label_1
_geom_bond_atom_site_label_2
_geom_bond_distance
_geom_bond_site_symmetry_2
_geom_bond_publ_flag
W C71 1.949(11) . ?
W C73 1.971(10) . ?
W C74 1.988(13) . ?
W C72 2.053(12) . ?
W P7 2.523(2) . ?
W P4 2.542(2) . ?
Rh P1 2.285(2) . ?
Rh P3 2.290(2) . ?
Rh P2 2.317(2) . ?
Rh P4 2.359(2) . ?
Rh P6 2.412(3) . ?
Rh P5 2.445(2) . ?
P1 C11 1.810(9) . ?
P1 C21 1.825(9) . ?
P1 C1 1.838(9) . ?
P2 C31 1.817(8) . ?
P2 C2 1.834(8) . ?
P2 C41 1.834(9) . ?
P3 C51 1.823(9) . ?
P3 C3 1.841(8) . ?
P3 C61 1.841(9) . ?
P4 P5 2.132(3) . ?
P4 P6 2.142(3) . ?
P5 P6 2.162(3) . ?
P7 C81 1.819(9) . ?
P7 C101 1.821(9) . ?
P7 C91 1.839(9) . ?
C1 C4 1.542(13) . ?
C2 C4 1.533(12) . ?
C3 C4 1.550(12) . ?
C4 C5 1.558(12) . ?
C11 C16 1.371(13) . ?
C11 C12 1.389(12) . ?
C12 C13 1.363(13) . ?
C13 C14 1.36(2) . ?
C14 C15 1.36(2) . ?
C15 C16 1.41(2) . ?
C21 C22 1.367(12) . ?
C21 C26 1.367(13) . ?
C22 C23 1.379(13) . ?
C23 C24 1.34(2) . ?
C24 C25 1.34(2) . ?
C25 C26 1.388(15) . ?
C31 C32 1.360(13) . ?
C31 C36 1.373(13) . ?
C32 C33 1.387(14) . ?
C33 C34 1.38(2) . ?
C34 C35 1.34(2) . ?
C35 C36 1.385(14) . ?
C41 C42 1.366(13) . ?
C41 C46 1.382(13) . ?
C42 C43 1.393(15) . ?
C43 C44 1.37(2) . ?
C44 C45 1.36(2) . ?
C45 C46 1.38(2) . ?
C51 C56 1.366(12) . ?
C51 C52 1.370(12) . ?
C52 C53 1.383(15) . ?
C53 C54 1.38(2) . ?
C54 C55 1.34(2) . ?
C55 C56 1.41(2) . ?
C61 C62 1.356(12) . ?
C61 C66 1.395(12) . ?
C62 C63 1.389(13) . ?
C63 C64 1.39(2) . ?
C64 C65 1.36(2) . ?
C65 C66 1.361(14) . ?
C71 O1 1.167(11) . ?
C72 O2 1.129(11) . ?
C73 O3 1.151(11) . ?
C74 O4 1.171(12) . ?
C81 C86 1.358(14) . ?
C81 C82 1.372(15) . ?
C82 C83 1.39(2) . ?
C83 C84 1.39(2) . ?
C84 C85 1.35(2) . ?
C85 C86 1.396(14) . ?
C91 C92 1.364(13) . ?
C91 C96 1.380(12) . ?
C92 C93 1.382(14) . ?
C93 C94 1.35(2) . ?
C94 C95 1.38(2) . ?
C95 C96 1.378(13) . ?
C101 C106 1.364(13) . ?
C101 C102 1.395(13) . ?
C102 C103 1.361(14) . ?
C103 C104 1.357(15) . ?
C104 C105 1.336(15) . ?
C105 C106 1.389(14) . ?
C111 Cl1 1.705(9) . ?
C111 Cl2 1.715(9) . ?
C112 Cl3 1.700(8) . ?
C112 Cl4 1.702(8) . ?
